data_7045957
loop_
_publ_author_name
'Gan, Xue-Min'
'Yu, Rongmin'
'Chen, Xu-Lin'
'Yang, MingXue'
'Lin, Ling'
'Wu, Xiao-Yuan'
'Lu, Can-Zhong'

_publ_section_title
;
 A unique tetranuclear Ag(i) complex emitting efficient thermally
 activated delayed fluorescence with a remarkably short decay time.
;
_journal_issue 17
_journal_name_full 'Dalton transactions (Cambridge, England : 2003)'
_journal_page_first 5956
_journal_page_last 5960
_journal_paper_doi 10.1039/c8dt00837j
_journal_volume 47
_journal_year 2018
_chemical_formula_moiety 'C136 H108 Ag4 N10 O3 P6, 2(B F4), 3(C2 H6 O)'
_chemical_formula_sum 'C142 H126 Ag4 B2 F8 N10 O6 P6'
_chemical_formula_weight 2859.44
_space_group_crystal_system triclinic
_space_group_IT_number 2
_space_group_name_Hall '-P 1'
_space_group_name_H-M_alt 'P -1'
_symmetry_space_group_name_Hall '-P 1'
_symmetry_space_group_name_H-M 'P -1'
_atom_sites_solution_hydrogens mixed
_audit_creation_date 2018-03-23
_audit_creation_method
;
Olex2 1.2
(compiled 2017.08.10 svn.r3458 for OlexSys, GUI svn.r5381)
;
_audit_update_record
;
2018-03-23 deposited with the CCDC.
2018-03-28 downloaded from the CCDC.
;
_cell_angle_alpha 73.403(3)
_cell_angle_beta 83.415(2)
_cell_angle_gamma 89.935(2)
_cell_formula_units_Z 2
_cell_length_a 14.0433(4)
_cell_length_b 21.6547(7)
_cell_length_c 22.9726(6)
_cell_measurement_reflns_used 17050
_cell_measurement_temperature 100(2)
_cell_measurement_theta_max 74.1990
_cell_measurement_theta_min 3.8380
_cell_volume 6647.2(4)
_computing_cell_refinement 'CrysAlisPro 1.171.38.43f (Rigaku OD, 2015)'
_computing_data_collection 'CrysAlisPro 1.171.38.43f (Rigaku OD, 2015)'
_computing_data_reduction 'CrysAlisPro 1.171.38.43f (Rigaku OD, 2015)'
_computing_molecular_graphics 'Olex2 (Dolomanov et al., 2009)'
_computing_publication_material 'Olex2 (Dolomanov et al., 2009)'
_computing_structure_refinement 'ShelXL (Sheldrick, 2015)'
_computing_structure_solution 'ShelXS (Sheldrick, 2015)'
_diffrn_ambient_temperature 100.15
_diffrn_measured_fraction_theta_full 0.998
_diffrn_measured_fraction_theta_max 0.995
_diffrn_measurement_device_type 'SuperNova, Dual, Cu at zero, Atlas'
_diffrn_radiation_type CuK\a
_diffrn_radiation_wavelength 1.54184
_diffrn_reflns_av_R_equivalents 0.0588
_diffrn_reflns_av_unetI/netI 0.0707
_diffrn_reflns_Laue_measured_fraction_full 0.998
_diffrn_reflns_Laue_measured_fraction_max 0.995
_diffrn_reflns_limit_h_max 17
_diffrn_reflns_limit_h_min -13
_diffrn_reflns_limit_k_max 26
_diffrn_reflns_limit_k_min -26
_diffrn_reflns_limit_l_max 25
_diffrn_reflns_limit_l_min -27
_diffrn_reflns_number 46034
_diffrn_reflns_point_group_measured_fraction_full 0.998
_diffrn_reflns_point_group_measured_fraction_max 0.995
_diffrn_reflns_theta_full 67.684
_diffrn_reflns_theta_max 70.075
_diffrn_reflns_theta_min 3.551
_exptl_absorpt_coefficient_mu 5.914
_exptl_absorpt_correction_T_max 1.00000
_exptl_absorpt_correction_T_min 0.69667
_exptl_absorpt_correction_type multi-scan
_exptl_crystal_colour colourless
_exptl_crystal_colour_primary colourless
_exptl_crystal_density_diffrn 1.429
_exptl_crystal_description block
_exptl_crystal_F_000 2912
_exptl_crystal_size_max 0.15
_exptl_crystal_size_mid 0.14
_exptl_crystal_size_min 0.14
_refine_diff_density_max 3.663
_refine_diff_density_min -1.718
_refine_diff_density_rms 0.144
_refine_ls_extinction_method none
_refine_ls_goodness_of_fit_ref 1.035
_refine_ls_hydrogen_treatment constr
_refine_ls_matrix_type full
_refine_ls_number_parameters 1575
_refine_ls_number_reflns 25147
_refine_ls_number_restraints 12
_refine_ls_restrained_S_all 1.035
_refine_ls_R_factor_all 0.0910
_refine_ls_R_factor_gt 0.0710
_refine_ls_shift/su_max 0.001
_refine_ls_shift/su_mean 0.000
_refine_ls_structure_factor_coef Fsqd
_refine_ls_weighting_details 'w=1/[\s^2^(Fo^2^)+(0.1369P)^2^+4.3816P] where P=(Fo^2^+2Fc^2^)/3'
_refine_ls_weighting_scheme calc
_refine_ls_wR_factor_gt 0.1900
_refine_ls_wR_factor_ref 0.2096
_reflns_Friedel_coverage 0.000
_reflns_number_gt 19467
_reflns_number_total 25147
_reflns_threshold_expression 'I > 2\s(I)'
_cod_data_source_file c8dt00837j2.cif
_cod_data_source_block rabs
_cod_depositor_comments 'Adding full bibliography for 7045957.cif.'
_cod_original_cell_volume 6647.2(3)
_cod_database_code 7045957
_shelx_shelxl_version_number 2014/7
_shelx_space_group_comment
;
The symmetry employed for this shelxl refinement is uniquely defined
by the following loop, which should always be used as a source of
symmetry information in preference to the above space-group names.
They are only intended as comments.
;
_shelx_estimated_absorpt_t_max 0.491
_shelx_estimated_absorpt_t_min 0.471
_olex2_refinement_description
;
1. Fixed Uiso
 At 1.2 times of:
  All C(H) groups, H3S of O3S, All C(H,H) groups
 At 1.5 times of:
  All C(H,H,H) groups, H4S of O4S, H1S of O1S, H2S of O2S
2. Restrained distances
 C5S-C6S
 1.54 with sigma of 0.01
 C7S-C8S
 1.54 with sigma of 0.01
 O3S-C5S
 1.4 with sigma of 0.01
 O4S-C7S
 1.4 with sigma of 0.01
 O3S-C6S
 2.6 with sigma of 0.01
 O4S-C8S
 2.6 with sigma of 0.01
3. Uiso/Uaniso restraints and constraints
Uanis(O4S) \\sim Ueq: with sigma of 1 and sigma for terminal atoms of 0.01
4. Others
 Sof(F7B)=Sof(F8B)=1-FVAR(1)
 Sof(F7)=Sof(F8)=FVAR(1)
 Fixed Sof: O3S(0.5) H3S(0.5) C5S(0.5) H5SA(0.5) H5SB(0.5) C6S(0.5) H6SA(0.5)
 H6SB(0.5) H6SC(0.5) O4S(0.5) H4S(0.5) C7S(0.5) H7SA(0.5) H7SB(0.5) C8S(0.5)
 H8SA(0.5) H8SB(0.5) H8SC(0.5)
 Fixed Uiso: O2S(0.1) C3S(0.1) C0AA(0.1) C7S(0.1)
5.a Riding coordinates:
 O3S(H3S)
5.b Secondary CH2 refined with riding coordinates:
 C1S(H1SA,H1SB), C3S(H3SA,H3SB), C5S(H5SA,H5SB), C7S(H7SA,H7SB)
5.c Me refined with riding coordinates:
 C121(H12A,H12B,H12C), C122(H12D,H12E,H12F), C135(H13A,H13B,H13C), C136(H13D,
 H13E,H13F), C2S(H2SA,H2SB,H2SC), C0AA(H0AA,H0AB,H0AC), C6S(H6SA,H6SB,H6SC),
 C8S(H8SA,H8SB,H8SC)
5.d Aromatic/amide H refined with riding coordinates:
 C2(H2), C3(H3), C4(H4), C5(H5), C6(H6), C8(H8), C9(H9), C10(H10), C11(H11),
 C12(H12), C14(H14), C15(H15), C16(H16), C17(H17), C20(H20), C21(H21), C22(H22),
  C23(H23), C26(H26), C27(H27), C28(H28), C29(H29), C30(H30), C32(H32),
 C33(H33), C34(H34), C35(H35), C36(H36), C38(H38), C39(H39), C40(H40), C41(H41),
  C42(H42), C44(H44), C45(H45), C46(H46), C47(H47), C48(H48), C50(H50),
 C51(H51), C52(H52), C53(H53), C56(H56), C57(H57), C58(H58), C59(H59), C62(H62),
  C63(H63), C64(H64), C65(H65), C66(H66), C68(H68), C69(H69), C70(H70),
 C71(H71), C72(H72), C74(H74), C75(H75), C76(H76), C77(H77), C78(H78), C80(H80),
  C81(H81), C82(H82), C83(H83), C84(H84), C86(H86), C87(H87), C88(H88),
 C89(H89), C92(H92), C93(H93), C94(H94), C95(H95), C98(H98), C99(H99),
 C100(H100), C101(H101), C102(H102), C104(H104), C105(H105), C106(H106),
 C107(H107), C108(H108), C110(H110), C111(H111), C112(H112), C113(H113),
 C114(H114), C119(H119), C124(H124), C125(H125), C126(H126), C127(H127),
 C128(H128), C133(H133)
5.e Tetrahedral OH refined with riding coordinates:
 O1S(H1S), O2S(H2S), O4S(H4S)
;
_olex2_submission_special_instructions 'No special instructions were received'

loop_
_space_group_symop_operation_xyz
'x, y, z'
'-x, -y, -z'

loop_
_atom_site_label
_atom_site_type_symbol
_atom_site_fract_x
_atom_site_fract_y
_atom_site_fract_z
_atom_site_U_iso_or_equiv
_atom_site_adp_type
_atom_site_occupancy
_atom_site_site_symmetry_order
_atom_site_calc_flag
_atom_site_refinement_flags_posn
_atom_site_refinement_flags_adp
_atom_site_refinement_flags_occupancy
_atom_site_disorder_assembly
_atom_site_disorder_group
Ag1 Ag 0.63284(3) 0.20181(2) 0.55802(2) 0.03882(11) Uani 1 1 d . . . . .
Ag2 Ag 0.73918(3) 0.40498(2) 0.71496(2) 0.03743(11) Uani 1 1 d . . . . .
Ag3 Ag 0.48189(3) 0.38694(2) 0.71744(2) 0.03675(11) Uani 1 1 d . . . . .
Ag4 Ag 0.66168(3) 0.23385(2) 0.98218(2) 0.04270(12) Uani 1 1 d . . . . .
P1 P 0.64506(10) 0.18768(6) 0.45763(6) 0.0351(3) Uani 1 1 d . . . . .
P2 P 0.67335(11) 0.10117(7) 0.63932(7) 0.0381(3) Uani 1 1 d . . . . .
P3 P 0.80805(9) 0.50853(7) 0.66334(7) 0.0354(3) Uani 1 1 d . . . . .
P4 P 0.39573(9) 0.48223(6) 0.70185(6) 0.0337(3) Uani 1 1 d . . . . .
P5 P 0.65557(11) 0.12555(7) 1.04727(7) 0.0399(3) Uani 1 1 d . . . . .
P6 P 0.60622(11) 0.31931(7) 1.03406(7) 0.0414(3) Uani 1 1 d . . . . .
O1 O 0.5562(3) 0.07538(18) 0.54573(17) 0.0364(8) Uani 1 1 d . . . . .
O2 O 0.5967(3) 0.53663(19) 0.66565(19) 0.0384(8) Uani 1 1 d . . . . .
O3 O 0.5226(3) 0.1885(2) 1.1138(2) 0.0431(9) Uani 1 1 d . . . . .
N1 N 0.6433(3) 0.2744(2) 0.6083(2) 0.0353(9) Uani 1 1 d . . . . .
N2 N 0.6855(3) 0.3388(2) 0.6623(2) 0.0375(10) Uani 1 1 d . . . . .
N3 N 0.5877(3) 0.3370(2) 0.6655(2) 0.0368(9) Uani 1 1 d . . . . .
N4 N 0.3977(4) 0.3058(2) 0.6619(2) 0.0420(10) Uani 1 1 d . . . . .
N5 N 0.4539(3) 0.2300(2) 0.6073(2) 0.0378(10) Uani 1 1 d . . . . .
N6 N 0.6375(3) 0.3490(2) 0.7976(2) 0.0379(10) Uani 1 1 d . . . . .
N7 N 0.5419(3) 0.3351(2) 0.8062(2) 0.0365(9) Uani 1 1 d . . . . .
N8 N 0.6041(3) 0.2785(2) 0.8909(2) 0.0355(9) Uani 1 1 d . . . . .
N9 N 0.8338(3) 0.3407(2) 0.8042(2) 0.0388(10) Uani 1 1 d . . . . .
N10 N 0.7977(4) 0.2826(2) 0.9111(2) 0.0408(10) Uani 1 1 d . . . . .
C1 C 0.5367(4) 0.1913(3) 0.4198(3) 0.0388(11) Uani 1 1 d . . . . .
C2 C 0.5283(4) 0.1586(3) 0.3767(3) 0.0417(12) Uani 1 1 d . . . . .
H2 H 0.5809 0.1355 0.3649 0.050 Uiso 1 1 calc R . . . .
C3 C 0.4441(5) 0.1594(3) 0.3508(3) 0.0482(14) Uani 1 1 d . . . . .
H3 H 0.4392 0.1367 0.3214 0.058 Uiso 1 1 calc R . . . .
C4 C 0.3663(5) 0.1933(3) 0.3675(3) 0.0516(15) Uani 1 1 d . . . . .
H4 H 0.3083 0.1938 0.3499 0.062 Uiso 1 1 calc R . . . .
C5 C 0.3748(5) 0.2263(4) 0.4102(3) 0.0526(15) Uani 1 1 d . . . . .
H5 H 0.3220 0.2495 0.4218 0.063 Uiso 1 1 calc R . . . .
C6 C 0.4593(4) 0.2259(3) 0.4365(3) 0.0415(12) Uani 1 1 d . . . . .
H6 H 0.4645 0.2491 0.4655 0.050 Uiso 1 1 calc R . . . .
C7 C 0.7348(4) 0.2380(3) 0.3989(3) 0.0382(11) Uani 1 1 d . . . . .
C8 C 0.8264(4) 0.2455(3) 0.4154(3) 0.0425(12) Uani 1 1 d . . . . .
H8 H 0.8407 0.2237 0.4554 0.051 Uiso 1 1 calc R . . . .
C9 C 0.8955(5) 0.2845(3) 0.3736(3) 0.0491(14) Uani 1 1 d . . . . .
H9 H 0.9581 0.2883 0.3844 0.059 Uiso 1 1 calc R . . . .
C10 C 0.8738(4) 0.3181(3) 0.3158(3) 0.0458(13) Uani 1 1 d . . . . .
H10 H 0.9210 0.3461 0.2876 0.055 Uiso 1 1 calc R . . . .
C11 C 0.7834(4) 0.3111(3) 0.2992(3) 0.0438(13) Uani 1 1 d . . . . .
H11 H 0.7692 0.3333 0.2592 0.053 Uiso 1 1 calc R . . . .
C12 C 0.7142(4) 0.2719(3) 0.3407(3) 0.0387(11) Uani 1 1 d . . . . .
H12 H 0.6520 0.2679 0.3294 0.046 Uiso 1 1 calc R . . . .
C13 C 0.6831(4) 0.1052(3) 0.4663(3) 0.0360(11) Uani 1 1 d . . . . .
C14 C 0.7611(4) 0.0884(3) 0.4305(3) 0.0399(12) Uani 1 1 d . . . . .
H14 H 0.7945 0.1204 0.3971 0.048 Uiso 1 1 calc R . . . .
C15 C 0.7894(4) 0.0242(3) 0.4441(3) 0.0462(13) Uani 1 1 d . . . . .
H15 H 0.8420 0.0131 0.4196 0.055 Uiso 1 1 calc R . . . .
C16 C 0.7427(4) -0.0226(3) 0.4922(3) 0.0431(13) Uani 1 1 d . . . . .
H16 H 0.7637 -0.0656 0.5013 0.052 Uiso 1 1 calc R . . . .
C17 C 0.6635(4) -0.0069(3) 0.5282(3) 0.0410(12) Uani 1 1 d . . . . .
H17 H 0.6302 -0.0391 0.5614 0.049 Uiso 1 1 calc R . . . .
C18 C 0.6351(4) 0.0561(3) 0.5142(3) 0.0362(11) Uani 1 1 d . . . . .
C19 C 0.5681(4) 0.0456(3) 0.6548(2) 0.0359(11) Uani 1 1 d . . . . .
C20 C 0.5267(5) 0.0134(3) 0.7134(3) 0.0445(13) Uani 1 1 d . . . . .
H20 H 0.5574 0.0156 0.7476 0.053 Uiso 1 1 calc R . . . .
C21 C 0.4407(5) -0.0220(3) 0.7230(3) 0.0491(14) Uani 1 1 d . . . . .
H21 H 0.4128 -0.0433 0.7634 0.059 Uiso 1 1 calc R . . . .
C22 C 0.3957(4) -0.0264(3) 0.6736(3) 0.0429(12) Uani 1 1 d . . . . .
H22 H 0.3365 -0.0499 0.6801 0.052 Uiso 1 1 calc R . . . .
C23 C 0.4380(4) 0.0039(3) 0.6143(3) 0.0423(12) Uani 1 1 d . . . . .
H23 H 0.4086 0.0004 0.5801 0.051 Uiso 1 1 calc R . . . .
C24 C 0.5226(4) 0.0390(3) 0.6058(3) 0.0378(11) Uani 1 1 d . . . . .
C25 C 0.6844(5) 0.1158(3) 0.7130(3) 0.0427(12) Uani 1 1 d . . . . .
C26 C 0.7650(5) 0.0990(4) 0.7437(3) 0.0500(14) Uani 1 1 d . . . . .
H26 H 0.8133 0.0745 0.7291 0.060 Uiso 1 1 calc R . . . .
C27 C 0.7744(6) 0.1181(4) 0.7953(4) 0.0589(17) Uani 1 1 d . . . . .
H27 H 0.8289 0.1058 0.8164 0.071 Uiso 1 1 calc R . . . .
C28 C 0.7066(6) 0.1545(4) 0.8167(4) 0.0592(18) Uani 1 1 d . . . . .
H28 H 0.7147 0.1682 0.8517 0.071 Uiso 1 1 calc R . . . .
C29 C 0.6262(6) 0.1711(3) 0.7867(3) 0.0571(17) Uani 1 1 d . . . . .
H29 H 0.5784 0.1959 0.8014 0.069 Uiso 1 1 calc R . . . .
C30 C 0.6151(5) 0.1517(3) 0.7353(3) 0.0434(12) Uani 1 1 d . . . . .
H30 H 0.5595 0.1631 0.7152 0.052 Uiso 1 1 calc R . . . .
C31 C 0.7744(4) 0.0516(3) 0.6257(3) 0.0425(12) Uani 1 1 d . . . . .
C32 C 0.8505(5) 0.0811(3) 0.5828(3) 0.0491(14) Uani 1 1 d . . . . .
H32 H 0.8516 0.1262 0.5635 0.059 Uiso 1 1 calc R . . . .
C33 C 0.9253(5) 0.0437(4) 0.5684(4) 0.0600(18) Uani 1 1 d . . . . .
H33 H 0.9785 0.0634 0.5396 0.072 Uiso 1 1 calc R . . . .
C34 C 0.9224(5) -0.0224(4) 0.5959(4) 0.0620(19) Uani 1 1 d . . . . .
H34 H 0.9723 -0.0479 0.5847 0.074 Uiso 1 1 calc R . . . .
C35 C 0.8477(5) -0.0510(4) 0.6394(4) 0.0581(17) Uani 1 1 d . . . . .
H35 H 0.8470 -0.0961 0.6588 0.070 Uiso 1 1 calc R . . . .
C36 C 0.7732(5) -0.0142(3) 0.6550(3) 0.0509(15) Uani 1 1 d . . . . .
H36 H 0.7219 -0.0339 0.6854 0.061 Uiso 1 1 calc R . . . .
C37 C 0.9259(4) 0.5014(3) 0.6236(3) 0.0383(11) Uani 1 1 d . . . . .
C38 C 0.9400(5) 0.4479(3) 0.6019(3) 0.0484(14) Uani 1 1 d . . . . .
H38 H 0.8889 0.4173 0.6075 0.058 Uiso 1 1 calc R . . . .
C39 C 1.0289(5) 0.4389(3) 0.5721(3) 0.0546(16) Uani 1 1 d . . . . .
H39 H 1.0381 0.4022 0.5575 0.066 Uiso 1 1 calc R . . . .
C40 C 1.1034(5) 0.4832(4) 0.5636(4) 0.0582(18) Uani 1 1 d . . . . .
H40 H 1.1638 0.4770 0.5432 0.070 Uiso 1 1 calc R . . . .
C41 C 1.0906(5) 0.5369(4) 0.5848(4) 0.0587(18) Uani 1 1 d . . . . .
H41 H 1.1418 0.5676 0.5782 0.070 Uiso 1 1 calc R . . . .
C42 C 1.0019(4) 0.5457(4) 0.6159(3) 0.0476(14) Uani 1 1 d . . . . .
H42 H 0.9936 0.5817 0.6316 0.057 Uiso 1 1 calc R . . . .
C43 C 0.8328(4) 0.5584(3) 0.7125(3) 0.0418(12) Uani 1 1 d . . . . .
C44 C 0.8408(4) 0.6262(3) 0.6910(3) 0.0448(13) Uani 1 1 d . . . . .
H44 H 0.8306 0.6478 0.6501 0.054 Uiso 1 1 calc R . . . .
C45 C 0.8634(5) 0.6611(3) 0.7297(4) 0.0544(16) Uani 1 1 d . . . . .
H45 H 0.8677 0.7069 0.7154 0.065 Uiso 1 1 calc R . . . .
C46 C 0.8801(5) 0.6296(4) 0.7894(4) 0.0561(17) Uani 1 1 d . . . . .
H46 H 0.8959 0.6538 0.8157 0.067 Uiso 1 1 calc R . . . .
C47 C 0.8734(5) 0.5621(4) 0.8108(3) 0.0546(16) Uani 1 1 d . . . . .
H47 H 0.8858 0.5406 0.8513 0.066 Uiso 1 1 calc R . . . .
C48 C 0.8486(4) 0.5266(3) 0.7725(3) 0.0453(13) Uani 1 1 d . . . . .
H48 H 0.8426 0.4809 0.7871 0.054 Uiso 1 1 calc R . . . .
C49 C 0.7479(4) 0.5628(3) 0.6025(3) 0.0369(11) Uani 1 1 d . . . . .
C50 C 0.7981(4) 0.5969(3) 0.5464(3) 0.0431(13) Uani 1 1 d . . . . .
H50 H 0.8654 0.5922 0.5397 0.052 Uiso 1 1 calc R . . . .
C51 C 0.7531(5) 0.6371(3) 0.5003(3) 0.0453(13) Uani 1 1 d . . . . .
H51 H 0.7887 0.6592 0.4622 0.054 Uiso 1 1 calc R . . . .
C52 C 0.6551(5) 0.6448(3) 0.5104(3) 0.0446(13) Uani 1 1 d . . . . .
H52 H 0.6232 0.6730 0.4795 0.054 Uiso 1 1 calc R . . . .
C53 C 0.6042(4) 0.6118(3) 0.5649(3) 0.0396(12) Uani 1 1 d . . . . .
H53 H 0.5369 0.6167 0.5711 0.047 Uiso 1 1 calc R . . . .
C54 C 0.6493(4) 0.5717(3) 0.6107(3) 0.0368(11) Uani 1 1 d . . . . .
C55 C 0.4478(4) 0.5501(3) 0.7218(2) 0.0353(11) Uani 1 1 d . . . . .
C56 C 0.3953(4) 0.5827(3) 0.7589(3) 0.0386(11) Uani 1 1 d . . . . .
H56 H 0.3324 0.5673 0.7772 0.046 Uiso 1 1 calc R . . . .
C57 C 0.4338(4) 0.6373(3) 0.7695(3) 0.0416(12) Uani 1 1 d . . . . .
H57 H 0.3977 0.6587 0.7950 0.050 Uiso 1 1 calc R . . . .
C58 C 0.5257(4) 0.6602(3) 0.7422(3) 0.0418(12) Uani 1 1 d . . . . .
H58 H 0.5513 0.6984 0.7479 0.050 Uiso 1 1 calc R . . . .
C59 C 0.5794(4) 0.6279(3) 0.7073(3) 0.0414(12) Uani 1 1 d . . . . .
H59 H 0.6426 0.6431 0.6897 0.050 Uiso 1 1 calc R . . . .
C60 C 0.5414(4) 0.5726(3) 0.6974(2) 0.0350(10) Uani 1 1 d . . . . .
C61 C 0.2787(4) 0.4706(3) 0.7472(3) 0.0402(12) Uani 1 1 d . . . . .
C62 C 0.2710(4) 0.4243(3) 0.8050(3) 0.0431(12) Uani 1 1 d . . . . .
H62 H 0.3240 0.3987 0.8175 0.052 Uiso 1 1 calc R . . . .
C63 C 0.1840(5) 0.4163(4) 0.8442(3) 0.0546(16) Uani 1 1 d . . . . .
H63 H 0.1780 0.3848 0.8830 0.066 Uiso 1 1 calc R . . . .
C64 C 0.1078(5) 0.4544(4) 0.8261(4) 0.0580(18) Uani 1 1 d . . . . .
H64 H 0.0499 0.4494 0.8531 0.070 Uiso 1 1 calc R . . . .
C65 C 0.1142(5) 0.4996(4) 0.7693(4) 0.0556(17) Uani 1 1 d . . . . .
H65 H 0.0608 0.5250 0.7572 0.067 Uiso 1 1 calc R . . . .
C66 C 0.2006(4) 0.5079(3) 0.7294(3) 0.0462(13) Uani 1 1 d . . . . .
H66 H 0.2053 0.5389 0.6903 0.055 Uiso 1 1 calc R . . . .
C67 C 0.3748(4) 0.5200(3) 0.6233(3) 0.0354(11) Uani 1 1 d . . . . .
C68 C 0.3507(4) 0.5854(3) 0.6020(3) 0.0370(11) Uani 1 1 d . . . . .
H68 H 0.3424 0.6108 0.6297 0.044 Uiso 1 1 calc R . . . .
C69 C 0.3390(4) 0.6125(3) 0.5410(3) 0.0393(12) Uani 1 1 d . . . . .
H69 H 0.3234 0.6566 0.5271 0.047 Uiso 1 1 calc R . . . .
C70 C 0.3498(4) 0.5762(3) 0.5000(3) 0.0436(12) Uani 1 1 d . . . . .
H70 H 0.3419 0.5954 0.4582 0.052 Uiso 1 1 calc R . . . .
C71 C 0.3723(4) 0.5110(3) 0.5204(3) 0.0423(12) Uani 1 1 d . . . . .
H71 H 0.3785 0.4855 0.4928 0.051 Uiso 1 1 calc R . . . .
C72 C 0.3855(4) 0.4839(3) 0.5814(3) 0.0410(12) Uani 1 1 d . . . . .
H72 H 0.4021 0.4400 0.5949 0.049 Uiso 1 1 calc R . . . .
C73 C 0.5432(4) 0.0807(3) 1.0557(3) 0.0408(12) Uani 1 1 d . . . . .
C74 C 0.4934(5) 0.0910(4) 1.0045(3) 0.0541(16) Uani 1 1 d . . . . .
H74 H 0.5193 0.1209 0.9671 0.065 Uiso 1 1 calc R . . . .
C75 C 0.4091(6) 0.0592(4) 1.0072(4) 0.0615(18) Uani 1 1 d . . . . .
H75 H 0.3767 0.0666 0.9718 0.074 Uiso 1 1 calc R . . . .
C76 C 0.3702(5) 0.0155(4) 1.0621(4) 0.0608(19) Uani 1 1 d . . . . .
H76 H 0.3110 -0.0066 1.0642 0.073 Uiso 1 1 calc R . . . .
C77 C 0.4178(6) 0.0044(4) 1.1135(4) 0.0620(18) Uani 1 1 d . . . . .
H77 H 0.3916 -0.0256 1.1508 0.074 Uiso 1 1 calc R . . . .
C78 C 0.5035(5) 0.0370(4) 1.1102(3) 0.0542(15) Uani 1 1 d . . . . .
H78 H 0.5358 0.0295 1.1456 0.065 Uiso 1 1 calc R . . . .
C79 C 0.7462(4) 0.0685(3) 1.0356(3) 0.0475(14) Uani 1 1 d . . . . .
C80 C 0.8115(5) 0.0852(4) 0.9833(4) 0.0545(16) Uani 1 1 d . . . . .
H80 H 0.8118 0.1271 0.9553 0.065 Uiso 1 1 calc R . . . .
C81 C 0.8772(5) 0.0400(5) 0.9719(5) 0.066(2) Uani 1 1 d . . . . .
H81 H 0.9220 0.0508 0.9360 0.079 Uiso 1 1 calc R . . . .
C82 C 0.8758(6) -0.0211(4) 1.0141(5) 0.071(2) Uani 1 1 d . . . . .
H82 H 0.9203 -0.0517 1.0062 0.085 Uiso 1 1 calc R . . . .
C83 C 0.8132(6) -0.0383(4) 1.0660(5) 0.071(2) Uani 1 1 d . . . . .
H83 H 0.8142 -0.0800 1.0941 0.085 Uiso 1 1 calc R . . . .
C84 C 0.7472(5) 0.0064(3) 1.0774(4) 0.0593(18) Uani 1 1 d . . . . .
H84 H 0.7026 -0.0051 1.1134 0.071 Uiso 1 1 calc R . . . .
C85 C 0.6012(4) 0.1724(3) 1.1460(3) 0.0402(12) Uani 1 1 d . . . . .
C86 C 0.6129(5) 0.1917(3) 1.1974(3) 0.0459(13) Uani 1 1 d . . . . .
H86 H 0.5661 0.2165 1.2129 0.055 Uiso 1 1 calc R . . . .
C87 C 0.6962(5) 0.1734(3) 1.2259(3) 0.0499(14) Uani 1 1 d . . . . .
H87 H 0.7065 0.1865 1.2608 0.060 Uiso 1 1 calc R . . . .
C88 C 0.7634(5) 0.1363(3) 1.2034(3) 0.0508(15) Uani 1 1 d . . . . .
H88 H 0.8188 0.1234 1.2234 0.061 Uiso 1 1 calc R . . . .
C89 C 0.7500(5) 0.1184(3) 1.1522(3) 0.0460(13) Uani 1 1 d . . . . .
H89 H 0.7971 0.0936 1.1369 0.055 Uiso 1 1 calc R . . . .
C90 C 0.6684(4) 0.1356(3) 1.1219(3) 0.0415(12) Uani 1 1 d . . . . .
C91 C 0.4974(4) 0.3032(3) 1.0898(3) 0.0427(12) Uani 1 1 d . . . . .
C92 C 0.4382(5) 0.3521(3) 1.0992(3) 0.0480(14) Uani 1 1 d . . . . .
H92 H 0.4561 0.3958 1.0781 0.058 Uiso 1 1 calc R . . . .
C93 C 0.3533(5) 0.3379(4) 1.1389(3) 0.0545(16) Uani 1 1 d . . . . .
H93 H 0.3152 0.3720 1.1458 0.065 Uiso 1 1 calc R . . . .
C94 C 0.3240(5) 0.2750(4) 1.1683(4) 0.0590(17) Uani 1 1 d . . . . .
H94 H 0.2640 0.2656 1.1933 0.071 Uiso 1 1 calc R . . . .
C95 C 0.3832(5) 0.2251(4) 1.1611(3) 0.0506(14) Uani 1 1 d . . . . .
H95 H 0.3650 0.1816 1.1825 0.061 Uiso 1 1 calc R . . . .
C96 C 0.4693(5) 0.2398(3) 1.1222(3) 0.0447(13) Uani 1 1 d . . . . .
C97 C 0.6945(5) 0.3500(3) 1.0725(3) 0.0448(13) Uani 1 1 d . . . . .
C98 C 0.6931(5) 0.4127(4) 1.0781(3) 0.0521(15) Uani 1 1 d . . . . .
H98 H 0.6444 0.4409 1.0622 0.063 Uiso 1 1 calc R . . . .
C99 C 0.7635(6) 0.4338(4) 1.1072(4) 0.0592(18) Uani 1 1 d . . . . .
H99 H 0.7637 0.4767 1.1102 0.071 Uiso 1 1 calc R . . . .
C100 C 0.8334(6) 0.3917(4) 1.1320(4) 0.0631(19) Uani 1 1 d . . . . .
H100 H 0.8808 0.4056 1.1522 0.076 Uiso 1 1 calc R . . . .
C101 C 0.8333(6) 0.3294(4) 1.1269(4) 0.0613(18) Uani 1 1 d . . . . .
H101 H 0.8798 0.3003 1.1447 0.074 Uiso 1 1 calc R . . . .
C102 C 0.7654(5) 0.3091(3) 1.0961(3) 0.0493(14) Uani 1 1 d . . . . .
H102 H 0.7679 0.2670 1.0911 0.059 Uiso 1 1 calc R . . . .
C103 C 0.5791(5) 0.3903(3) 0.9725(3) 0.0464(13) Uani 1 1 d . . . . .
C104 C 0.6537(5) 0.4302(3) 0.9387(3) 0.0544(16) Uani 1 1 d . . . . .
H104 H 0.7164 0.4243 0.9506 0.065 Uiso 1 1 calc R . . . .
C105 C 0.6380(6) 0.4797(4) 0.8866(3) 0.0597(18) Uani 1 1 d . . . . .
H105 H 0.6900 0.5070 0.8632 0.072 Uiso 1 1 calc R . . . .
C106 C 0.5468(7) 0.4889(3) 0.8694(3) 0.0615(19) Uani 1 1 d . . . . .
H106 H 0.5358 0.5234 0.8349 0.074 Uiso 1 1 calc R . . . .
C107 C 0.4726(6) 0.4485(4) 0.9018(3) 0.0576(17) Uani 1 1 d . . . . .
H107 H 0.4107 0.4538 0.8884 0.069 Uiso 1 1 calc R . . . .
C108 C 0.4866(6) 0.3988(3) 0.9549(3) 0.0529(15) Uani 1 1 d . . . . .
H108 H 0.4344 0.3717 0.9783 0.063 Uiso 1 1 calc R . . . .
C109 C 0.8173(4) 0.2854(3) 0.6149(3) 0.0404(12) Uani 1 1 d . . . . .
C110 C 0.8741(4) 0.2651(3) 0.6629(3) 0.0452(13) Uani 1 1 d . . . . .
H110 H 0.8483 0.2631 0.7035 0.054 Uiso 1 1 calc R . . . .
C111 C 0.9678(5) 0.2480(4) 0.6510(4) 0.0542(16) Uani 1 1 d . . . . .
H111 H 1.0056 0.2333 0.6838 0.065 Uiso 1 1 calc R . . . .
C112 C 1.0066(5) 0.2520(4) 0.5924(4) 0.0562(17) Uani 1 1 d . . . . .
H112 H 1.0711 0.2405 0.5845 0.067 Uiso 1 1 calc R . . . .
C113 C 0.9512(5) 0.2729(4) 0.5447(4) 0.0564(17) Uani 1 1 d . . . . .
H113 H 0.9779 0.2759 0.5040 0.068 Uiso 1 1 calc R . . . .
C114 C 0.8567(5) 0.2893(4) 0.5563(3) 0.0503(15) Uani 1 1 d . . . . .
H114 H 0.8189 0.3034 0.5235 0.060 Uiso 1 1 calc R . . . .
C115 C 0.7151(4) 0.3002(3) 0.6280(2) 0.0361(11) Uani 1 1 d . . . . .
C116 C 0.5646(4) 0.2983(3) 0.6344(2) 0.0350(11) Uani 1 1 d . . . . .
C117 C 0.4661(4) 0.2766(3) 0.6334(2) 0.0364(11) Uani 1 1 d . . . . .
C118 C 0.3077(5) 0.2848(3) 0.6631(3) 0.0474(14) Uani 1 1 d . . . . .
C119 C 0.2864(4) 0.2356(3) 0.6397(3) 0.0465(13) Uani 1 1 d . . . . .
H119 H 0.2220 0.2204 0.6428 0.056 Uiso 1 1 calc R . . . .
C120 C 0.3621(4) 0.2082(3) 0.6108(3) 0.0430(12) Uani 1 1 d . . . . .
C121 C 0.2295(5) 0.3179(4) 0.6932(4) 0.0573(17) Uani 1 1 d . . . . .
H12A H 0.1667 0.2990 0.6916 0.086 Uiso 1 1 calc R . . . .
H12B H 0.2395 0.3119 0.7360 0.086 Uiso 1 1 calc R . . . .
H12C H 0.2317 0.3640 0.6715 0.086 Uiso 1 1 calc R . . . .
C122 C 0.3452(5) 0.1549(4) 0.5838(4) 0.0533(15) Uani 1 1 d . . . . .
H12D H 0.2764 0.1440 0.5894 0.080 Uiso 1 1 calc R . . . .
H12E H 0.3683 0.1687 0.5400 0.080 Uiso 1 1 calc R . . . .
H12F H 0.3798 0.1170 0.6041 0.080 Uiso 1 1 calc R . . . .
C123 C 0.4268(4) 0.2656(3) 0.8891(3) 0.0413(12) Uani 1 1 d . . . . .
C124 C 0.4036(4) 0.2427(3) 0.9520(3) 0.0465(13) Uani 1 1 d . . . . .
H124 H 0.4505 0.2446 0.9782 0.056 Uiso 1 1 calc R . . . .
C125 C 0.3123(5) 0.2171(4) 0.9771(4) 0.0583(17) Uani 1 1 d . . . . .
H125 H 0.2973 0.2021 1.0203 0.070 Uiso 1 1 calc R . . . .
C126 C 0.2429(5) 0.2131(4) 0.9400(4) 0.0578(17) Uani 1 1 d . . . . .
H126 H 0.1806 0.1957 0.9573 0.069 Uiso 1 1 calc R . . . .
C127 C 0.2660(5) 0.2351(4) 0.8774(4) 0.0606(18) Uani 1 1 d . . . . .
H127 H 0.2192 0.2322 0.8515 0.073 Uiso 1 1 calc R . . . .
C128 C 0.3575(5) 0.2615(4) 0.8514(3) 0.0508(15) Uani 1 1 d . . . . .
H128 H 0.3722 0.2766 0.8082 0.061 Uiso 1 1 calc R . . . .
C129 C 0.5230(4) 0.2929(3) 0.8619(3) 0.0399(12) Uani 1 1 d . . . . .
C130 C 0.6717(4) 0.3141(3) 0.8481(2) 0.0363(11) Uani 1 1 d . . . . .
C131 C 0.7748(4) 0.3136(3) 0.8545(3) 0.0370(11) Uani 1 1 d . . . . .
C132 C 0.8929(5) 0.2811(3) 0.9167(3) 0.0458(13) Uani 1 1 d . . . . .
C133 C 0.9598(4) 0.3076(3) 0.8665(3) 0.0442(13) Uani 1 1 d . . . . .
H133 H 1.0264 0.3057 0.8706 0.053 Uiso 1 1 calc R . . . .
C134 C 0.9291(4) 0.3371(3) 0.8099(3) 0.0422(12) Uani 1 1 d . . . . .
C135 C 0.9224(5) 0.2481(4) 0.9787(3) 0.0502(14) Uani 1 1 d . . . . .
H13A H 0.9924 0.2503 0.9767 0.075 Uiso 1 1 calc R . . . .
H13B H 0.8940 0.2698 1.0084 0.075 Uiso 1 1 calc R . . . .
H13C H 0.8998 0.2029 0.9916 0.075 Uiso 1 1 calc R . . . .
C136 C 0.9967(4) 0.3640(3) 0.7529(3) 0.0456(13) Uani 1 1 d . . . . .
H13D H 1.0629 0.3587 0.7626 0.068 Uiso 1 1 calc R . . . .
H13E H 0.9862 0.3409 0.7230 0.068 Uiso 1 1 calc R . . . .
H13F H 0.9852 0.4099 0.7356 0.068 Uiso 1 1 calc R . . . .
B1 B 1.1074(6) 0.1983(4) 0.4395(5) 0.062(2) Uani 1 1 d . . . . .
B2 B 1.0332(8) 0.1633(5) 0.8312(6) 0.078(3) Uani 1 1 d . . . . .
F1 F 1.1106(3) 0.2626(2) 0.4366(2) 0.0606(10) Uani 1 1 d . . . . .
F2 F 1.0126(3) 0.1738(2) 0.4561(3) 0.0735(14) Uani 1 1 d . . . . .
F3 F 1.1658(4) 0.1645(3) 0.4796(3) 0.0920(19) Uani 1 1 d . . . . .
F4 F 1.1380(4) 0.1952(3) 0.3790(3) 0.0877(17) Uani 1 1 d . . . . .
F5 F 1.0541(4) 0.1686(3) 0.8873(3) 0.0747(13) Uiso 1 1 d . . . . .
F6 F 1.0157(4) 0.0997(3) 0.8335(3) 0.0901(16) Uiso 1 1 d . . . . .
F7 F 0.9642(8) 0.2009(6) 0.8009(6) 0.080(4) Uiso 0.536(16) 1 d . . P A 1
F8 F 1.1229(10) 0.1729(8) 0.7896(6) 0.102(4) Uiso 0.536(16) 1 d . . P A 1
F7B F 0.9277(9) 0.1834(7) 0.8401(7) 0.084(4) Uiso 0.464(16) 1 d . . P A 2
F8B F 1.0798(11) 0.2097(8) 0.7916(7) 0.097(5) Uiso 0.464(16) 1 d . . P A 2
O1S O 1.0019(8) -0.2104(5) 0.8204(5) 0.125(3) Uani 1 1 d . . . . .
H1S H 0.9999 -0.1741 0.8270 0.188 Uiso 1 1 calc R . . . .
O2S O 0.0695(6) 0.3183(5) 1.0877(4) 0.100 Uiso 1 1 d . . . . .
H2S H 0.0491 0.2848 1.1153 0.150 Uiso 1 1 calc R . . . .
C1S C 0.9789(10) -0.2044(7) 0.7622(7) 0.109(4) Uani 1 1 d . . . . .
H1SA H 0.9130 -0.1882 0.7604 0.130 Uiso 1 1 calc R . . . .
H1SB H 0.9766 -0.2483 0.7572 0.130 Uiso 1 1 calc R . . . .
C2S C 1.0422(7) -0.1615(5) 0.7063(5) 0.078(2) Uani 1 1 d . . . . .
H2SA H 1.0160 -0.1626 0.6689 0.118 Uiso 1 1 calc R . . . .
H2SB H 1.0435 -0.1171 0.7088 0.118 Uiso 1 1 calc R . . . .
H2SC H 1.1075 -0.1775 0.7056 0.118 Uiso 1 1 calc R . . . .
C3S C 0.1428(9) 0.3046(7) 1.0538(6) 0.100 Uiso 1 1 d . . . . .
H3SA H 0.1214 0.2827 1.0249 0.120 Uiso 1 1 calc R . . . .
H3SB H 0.1865 0.2761 1.0796 0.120 Uiso 1 1 calc R . . . .
C0AA C 0.1969(9) 0.3747(7) 1.0165(6) 0.100 Uiso 1 1 d . . . . .
H0AA H 0.2533 0.3678 0.9900 0.150 Uiso 1 1 calc R . . . .
H0AB H 0.1525 0.4023 0.9915 0.150 Uiso 1 1 calc R . . . .
H0AC H 0.2172 0.3957 1.0458 0.150 Uiso 1 1 calc R . . . .
O3S O 1.1121(12) 0.0097(9) 0.7864(7) 0.101(5) Uiso 0.5 1 d D . P B 1
H3S H 1.0828 0.0362 0.8026 0.122 Uiso 0.5 1 d R . P B 1
C5S C 1.1467(12) 0.0419(11) 0.7249(8) 0.091(6) Uiso 0.5 1 d D . P B 1
H5SA H 1.1813 0.0098 0.7080 0.109 Uiso 0.5 1 calc R . P B 1
H5SB H 1.1953 0.0745 0.7258 0.109 Uiso 0.5 1 calc R . P B 1
C6S C 1.0799(17) 0.0760(13) 0.6782(8) 0.104(7) Uiso 0.5 1 d D . P B 1
H6SA H 1.1178 0.0952 0.6385 0.156 Uiso 0.5 1 calc R . P B 1
H6SB H 1.0326 0.0447 0.6742 0.156 Uiso 0.5 1 calc R . P B 1
H6SC H 1.0468 0.1100 0.6922 0.156 Uiso 0.5 1 calc R . P B 1
O4S O 0.9925(9) -0.0898(8) 0.8362(8) 0.093(4) Uani 0.5 1 d D U P C 2
H4S H 1.0238 -0.0546 0.8223 0.140 Uiso 0.5 1 calc R . P C 2
C7S C 0.9002(11) -0.0788(13) 0.8624(11) 0.100 Uiso 0.5 1 d D . P C 2
H7SA H 0.8975 -0.0319 0.8573 0.120 Uiso 0.5 1 calc R . P C 2
H7SB H 0.8969 -0.1002 0.9069 0.120 Uiso 0.5 1 calc R . P C 2
C8S C 0.8080(11) -0.0984(14) 0.8422(13) 0.107(8) Uiso 0.5 1 d D . P C 2
H8SA H 0.7527 -0.0863 0.8662 0.160 Uiso 0.5 1 calc R . P C 2
H8SB H 0.8064 -0.0763 0.7987 0.160 Uiso 0.5 1 calc R . P C 2
H8SC H 0.8058 -0.1451 0.8486 0.160 Uiso 0.5 1 calc R . P C 2

loop_
_atom_site_aniso_label
_atom_site_aniso_U_11
_atom_site_aniso_U_22
_atom_site_aniso_U_33
_atom_site_aniso_U_23
_atom_site_aniso_U_13
_atom_site_aniso_U_12
Ag1 0.0510(2) 0.02957(19) 0.0352(2) -0.00875(15) -0.00365(16) 0.00434(16)
Ag2 0.03843(19) 0.0324(2) 0.0382(2) -0.00613(15) -0.00150(15) 0.00063(15)
Ag3 0.03772(19) 0.0321(2) 0.0391(2) -0.00817(15) -0.00443(15) 0.01015(15)
Ag4 0.0544(2) 0.0353(2) 0.0341(2) -0.00369(16) -0.00372(17) 0.00724(17)
P1 0.0441(7) 0.0267(6) 0.0327(6) -0.0062(5) -0.0028(5) 0.0037(5)
P2 0.0473(7) 0.0293(6) 0.0363(7) -0.0068(5) -0.0065(6) 0.0039(5)
P3 0.0335(6) 0.0324(6) 0.0368(7) -0.0059(5) -0.0005(5) 0.0035(5)
P4 0.0352(6) 0.0300(6) 0.0330(6) -0.0056(5) -0.0017(5) 0.0065(5)
P5 0.0504(7) 0.0327(7) 0.0340(7) -0.0051(5) -0.0054(6) 0.0047(6)
P6 0.0543(8) 0.0318(7) 0.0358(7) -0.0062(5) -0.0052(6) 0.0068(6)
O1 0.0444(19) 0.0307(18) 0.0305(18) -0.0045(15) -0.0007(15) 0.0051(15)
O2 0.0358(18) 0.0335(19) 0.043(2) -0.0094(16) 0.0032(16) 0.0045(15)
O3 0.051(2) 0.036(2) 0.042(2) -0.0094(17) -0.0060(18) 0.0070(17)
N1 0.043(2) 0.029(2) 0.034(2) -0.0079(18) -0.0081(18) 0.0093(18)
N2 0.042(2) 0.031(2) 0.038(2) -0.0075(18) -0.0028(19) 0.0071(18)
N3 0.044(2) 0.034(2) 0.033(2) -0.0112(18) -0.0031(18) 0.0071(19)
N4 0.047(2) 0.038(2) 0.039(3) -0.009(2) -0.003(2) 0.012(2)
N5 0.038(2) 0.034(2) 0.037(2) -0.0046(19) -0.0020(18) 0.0065(18)
N6 0.042(2) 0.034(2) 0.035(2) -0.0056(19) -0.0031(19) 0.0028(19)
N7 0.043(2) 0.033(2) 0.031(2) -0.0043(18) -0.0046(18) 0.0071(18)
N8 0.042(2) 0.034(2) 0.027(2) -0.0033(17) -0.0045(18) 0.0088(18)
N9 0.042(2) 0.034(2) 0.040(3) -0.0105(19) -0.005(2) -0.0005(19)
N10 0.045(2) 0.035(2) 0.040(3) -0.008(2) -0.005(2) 0.0056(19)
C1 0.041(3) 0.033(3) 0.038(3) -0.004(2) 0.001(2) 0.001(2)
C2 0.048(3) 0.034(3) 0.040(3) -0.006(2) 0.000(2) 0.006(2)
C3 0.055(3) 0.043(3) 0.044(3) -0.008(3) -0.005(3) -0.002(3)
C4 0.046(3) 0.043(3) 0.058(4) -0.002(3) -0.007(3) -0.001(3)
C5 0.043(3) 0.050(4) 0.060(4) -0.010(3) 0.000(3) 0.010(3)
C6 0.046(3) 0.034(3) 0.040(3) -0.006(2) -0.003(2) 0.006(2)
C7 0.042(3) 0.032(3) 0.039(3) -0.009(2) 0.000(2) 0.001(2)
C8 0.044(3) 0.039(3) 0.041(3) -0.004(2) -0.008(2) 0.005(2)
C9 0.046(3) 0.042(3) 0.057(4) -0.009(3) -0.010(3) 0.004(3)
C10 0.045(3) 0.036(3) 0.050(3) -0.006(3) 0.004(3) 0.005(2)
C11 0.048(3) 0.034(3) 0.044(3) -0.005(2) -0.003(3) 0.007(2)
C12 0.042(3) 0.034(3) 0.038(3) -0.009(2) -0.003(2) 0.005(2)
C13 0.044(3) 0.031(3) 0.032(3) -0.006(2) -0.005(2) 0.006(2)
C14 0.046(3) 0.036(3) 0.037(3) -0.010(2) 0.000(2) 0.004(2)
C15 0.045(3) 0.048(3) 0.048(3) -0.017(3) -0.006(3) 0.015(3)
C16 0.051(3) 0.032(3) 0.050(3) -0.014(2) -0.012(3) 0.014(2)
C17 0.052(3) 0.033(3) 0.039(3) -0.011(2) -0.010(2) 0.009(2)
C18 0.041(3) 0.033(3) 0.035(3) -0.010(2) -0.005(2) 0.004(2)
C19 0.046(3) 0.030(2) 0.029(3) -0.005(2) -0.001(2) 0.004(2)
C20 0.059(3) 0.037(3) 0.040(3) -0.013(2) -0.009(3) 0.005(3)
C21 0.067(4) 0.039(3) 0.037(3) -0.007(2) 0.001(3) -0.005(3)
C22 0.049(3) 0.034(3) 0.041(3) -0.007(2) 0.002(2) -0.001(2)
C23 0.050(3) 0.033(3) 0.044(3) -0.011(2) -0.005(2) 0.000(2)
C24 0.048(3) 0.030(3) 0.033(3) -0.007(2) -0.004(2) 0.008(2)
C25 0.056(3) 0.033(3) 0.041(3) -0.012(2) -0.011(3) 0.005(2)
C26 0.055(3) 0.052(4) 0.043(3) -0.011(3) -0.012(3) 0.006(3)
C27 0.062(4) 0.063(4) 0.052(4) -0.013(3) -0.015(3) -0.006(3)
C28 0.086(5) 0.044(3) 0.052(4) -0.016(3) -0.022(4) -0.002(3)
C29 0.088(5) 0.036(3) 0.049(4) -0.012(3) -0.011(3) 0.010(3)
C30 0.059(3) 0.035(3) 0.034(3) -0.006(2) -0.006(2) 0.005(2)
C31 0.050(3) 0.035(3) 0.042(3) -0.010(2) -0.007(2) 0.002(2)
C32 0.050(3) 0.046(3) 0.048(3) -0.007(3) -0.008(3) 0.006(3)
C33 0.050(3) 0.067(5) 0.058(4) -0.013(4) -0.002(3) 0.010(3)
C34 0.056(4) 0.070(5) 0.068(5) -0.029(4) -0.013(3) 0.026(4)
C35 0.058(4) 0.043(3) 0.073(5) -0.012(3) -0.022(3) 0.016(3)
C36 0.054(3) 0.040(3) 0.059(4) -0.013(3) -0.011(3) 0.010(3)
C37 0.030(2) 0.042(3) 0.037(3) -0.003(2) -0.001(2) 0.007(2)
C38 0.046(3) 0.040(3) 0.050(4) -0.004(3) 0.006(3) -0.001(3)
C39 0.065(4) 0.039(3) 0.055(4) -0.010(3) 0.006(3) 0.011(3)
C40 0.041(3) 0.075(5) 0.058(4) -0.019(4) 0.000(3) 0.014(3)
C41 0.041(3) 0.076(5) 0.057(4) -0.017(4) -0.004(3) -0.003(3)
C42 0.037(3) 0.059(4) 0.045(3) -0.014(3) 0.006(2) -0.006(3)
C43 0.038(3) 0.039(3) 0.048(3) -0.012(3) -0.002(2) 0.006(2)
C44 0.044(3) 0.038(3) 0.047(3) -0.006(3) 0.001(2) 0.001(2)
C45 0.049(3) 0.043(3) 0.071(5) -0.022(3) 0.004(3) 0.000(3)
C46 0.049(3) 0.064(4) 0.065(4) -0.036(4) -0.002(3) 0.003(3)
C47 0.054(3) 0.065(4) 0.049(4) -0.024(3) -0.006(3) 0.010(3)
C48 0.048(3) 0.044(3) 0.041(3) -0.011(3) 0.001(2) 0.008(3)
C49 0.040(3) 0.035(3) 0.035(3) -0.009(2) -0.004(2) 0.004(2)
C50 0.041(3) 0.042(3) 0.039(3) -0.004(2) 0.004(2) 0.005(2)
C51 0.050(3) 0.041(3) 0.037(3) -0.003(2) 0.002(2) 0.004(3)
C52 0.051(3) 0.038(3) 0.045(3) -0.011(2) -0.006(3) 0.009(2)
C53 0.037(3) 0.038(3) 0.041(3) -0.008(2) -0.003(2) 0.006(2)
C54 0.040(3) 0.034(3) 0.033(3) -0.007(2) 0.005(2) 0.003(2)
C55 0.038(2) 0.035(3) 0.032(3) -0.007(2) -0.005(2) 0.005(2)
C56 0.044(3) 0.033(3) 0.037(3) -0.008(2) -0.004(2) 0.005(2)
C57 0.050(3) 0.038(3) 0.037(3) -0.012(2) -0.002(2) 0.006(2)
C58 0.053(3) 0.034(3) 0.037(3) -0.007(2) -0.008(2) 0.004(2)
C59 0.044(3) 0.039(3) 0.040(3) -0.009(2) -0.003(2) 0.001(2)
C60 0.039(3) 0.033(3) 0.029(2) -0.006(2) -0.001(2) 0.008(2)
C61 0.043(3) 0.033(3) 0.043(3) -0.010(2) -0.002(2) 0.001(2)
C62 0.044(3) 0.043(3) 0.041(3) -0.010(2) -0.005(2) 0.004(2)
C63 0.063(4) 0.057(4) 0.041(3) -0.014(3) 0.006(3) -0.008(3)
C64 0.047(3) 0.064(4) 0.064(4) -0.028(4) 0.014(3) -0.008(3)
C65 0.040(3) 0.051(4) 0.075(5) -0.023(4) 0.007(3) 0.001(3)
C66 0.042(3) 0.041(3) 0.052(4) -0.010(3) -0.002(3) 0.009(2)
C67 0.034(2) 0.033(3) 0.039(3) -0.009(2) -0.006(2) 0.005(2)
C68 0.041(3) 0.033(3) 0.037(3) -0.009(2) -0.007(2) 0.009(2)
C69 0.041(3) 0.030(3) 0.043(3) -0.002(2) -0.007(2) 0.004(2)
C70 0.046(3) 0.045(3) 0.037(3) -0.007(2) -0.005(2) 0.002(2)
C71 0.053(3) 0.040(3) 0.034(3) -0.011(2) -0.005(2) 0.003(2)
C72 0.045(3) 0.030(3) 0.047(3) -0.011(2) -0.004(2) 0.005(2)
C73 0.043(3) 0.042(3) 0.040(3) -0.014(2) -0.004(2) 0.004(2)
C74 0.065(4) 0.049(4) 0.051(4) -0.014(3) -0.018(3) 0.017(3)
C75 0.062(4) 0.061(4) 0.071(5) -0.027(4) -0.026(4) 0.012(3)
C76 0.051(3) 0.064(4) 0.081(5) -0.041(4) -0.011(3) 0.001(3)
C77 0.064(4) 0.061(4) 0.062(5) -0.022(4) 0.000(3) -0.011(4)
C78 0.067(4) 0.051(4) 0.046(4) -0.014(3) -0.012(3) -0.001(3)
C79 0.046(3) 0.048(3) 0.052(4) -0.018(3) -0.011(3) 0.006(3)
C80 0.050(3) 0.051(4) 0.068(4) -0.025(3) -0.012(3) 0.003(3)
C81 0.045(3) 0.076(5) 0.093(6) -0.051(5) -0.006(4) 0.008(3)
C82 0.055(4) 0.064(5) 0.110(7) -0.045(5) -0.026(4) 0.020(4)
C83 0.061(4) 0.049(4) 0.109(7) -0.027(4) -0.025(5) 0.016(3)
C84 0.061(4) 0.038(3) 0.083(5) -0.017(3) -0.027(4) 0.017(3)
C85 0.053(3) 0.029(3) 0.033(3) -0.002(2) -0.004(2) 0.002(2)
C86 0.063(4) 0.035(3) 0.035(3) -0.004(2) -0.003(3) 0.001(3)
C87 0.065(4) 0.046(3) 0.039(3) -0.008(3) -0.011(3) -0.002(3)
C88 0.058(3) 0.046(3) 0.043(3) -0.001(3) -0.013(3) -0.001(3)
C89 0.052(3) 0.035(3) 0.048(3) -0.007(2) -0.005(3) 0.004(2)
C90 0.052(3) 0.033(3) 0.036(3) -0.004(2) -0.006(2) 0.002(2)
C91 0.048(3) 0.042(3) 0.039(3) -0.013(2) -0.006(2) 0.007(2)
C92 0.058(3) 0.040(3) 0.045(3) -0.011(3) -0.008(3) 0.008(3)
C93 0.059(4) 0.056(4) 0.058(4) -0.028(3) -0.011(3) 0.013(3)
C94 0.054(4) 0.066(5) 0.058(4) -0.022(4) 0.000(3) 0.005(3)
C95 0.050(3) 0.048(4) 0.052(4) -0.016(3) 0.005(3) -0.002(3)
C96 0.049(3) 0.044(3) 0.042(3) -0.014(3) -0.006(3) 0.005(3)
C97 0.058(3) 0.040(3) 0.032(3) -0.007(2) 0.000(2) 0.000(3)
C98 0.062(4) 0.047(4) 0.050(4) -0.020(3) -0.001(3) 0.005(3)
C99 0.064(4) 0.055(4) 0.061(4) -0.025(3) 0.006(3) -0.006(3)
C100 0.068(4) 0.069(5) 0.053(4) -0.019(4) -0.005(3) -0.011(4)
C101 0.062(4) 0.066(5) 0.055(4) -0.013(4) -0.012(3) 0.008(4)
C102 0.057(3) 0.043(3) 0.043(3) -0.005(3) -0.001(3) 0.001(3)
C103 0.064(4) 0.036(3) 0.039(3) -0.011(2) -0.003(3) 0.008(3)
C104 0.066(4) 0.042(3) 0.045(4) 0.001(3) -0.002(3) 0.018(3)
C105 0.081(5) 0.040(3) 0.048(4) 0.001(3) -0.001(3) 0.011(3)
C106 0.100(6) 0.039(3) 0.042(3) -0.004(3) -0.015(4) 0.023(4)
C107 0.085(5) 0.044(3) 0.048(4) -0.013(3) -0.026(4) 0.011(3)
C108 0.072(4) 0.037(3) 0.051(4) -0.010(3) -0.020(3) 0.009(3)
C109 0.042(3) 0.031(3) 0.048(3) -0.010(2) -0.010(2) 0.006(2)
C110 0.046(3) 0.042(3) 0.050(3) -0.014(3) -0.014(3) 0.005(2)
C111 0.044(3) 0.056(4) 0.066(4) -0.019(3) -0.018(3) 0.015(3)
C112 0.039(3) 0.055(4) 0.076(5) -0.022(4) -0.009(3) 0.013(3)
C113 0.046(3) 0.069(5) 0.056(4) -0.025(4) 0.002(3) 0.007(3)
C114 0.043(3) 0.060(4) 0.049(4) -0.017(3) -0.007(3) 0.014(3)
C115 0.043(3) 0.031(3) 0.030(3) -0.002(2) -0.001(2) 0.007(2)
C116 0.043(3) 0.031(2) 0.028(2) -0.007(2) 0.002(2) 0.009(2)
C117 0.046(3) 0.030(2) 0.030(3) -0.004(2) -0.001(2) 0.009(2)
C118 0.047(3) 0.045(3) 0.046(3) -0.009(3) 0.000(3) 0.008(3)
C119 0.041(3) 0.044(3) 0.052(4) -0.008(3) -0.005(3) 0.005(2)
C120 0.045(3) 0.040(3) 0.040(3) -0.003(2) -0.008(2) 0.006(2)
C121 0.044(3) 0.059(4) 0.075(5) -0.031(4) -0.001(3) 0.007(3)
C122 0.046(3) 0.048(4) 0.065(4) -0.016(3) -0.003(3) 0.005(3)
C123 0.045(3) 0.034(3) 0.043(3) -0.010(2) -0.004(2) 0.006(2)
C124 0.045(3) 0.049(3) 0.044(3) -0.012(3) -0.007(3) 0.008(3)
C125 0.059(4) 0.059(4) 0.050(4) -0.006(3) -0.001(3) 0.004(3)
C126 0.042(3) 0.053(4) 0.069(5) -0.009(3) 0.004(3) -0.002(3)
C127 0.046(3) 0.056(4) 0.072(5) -0.004(4) -0.012(3) -0.002(3)
C128 0.053(3) 0.055(4) 0.038(3) -0.004(3) -0.004(3) 0.001(3)
C129 0.044(3) 0.037(3) 0.040(3) -0.013(2) -0.002(2) 0.007(2)
C130 0.046(3) 0.033(3) 0.029(3) -0.006(2) -0.005(2) 0.006(2)
C131 0.043(3) 0.031(3) 0.035(3) -0.008(2) 0.002(2) 0.002(2)
C132 0.051(3) 0.038(3) 0.049(3) -0.013(3) -0.004(3) 0.002(2)
C133 0.042(3) 0.041(3) 0.048(3) -0.009(3) -0.006(2) 0.006(2)
C134 0.047(3) 0.037(3) 0.042(3) -0.011(2) -0.002(2) 0.006(2)
C135 0.047(3) 0.052(4) 0.049(4) -0.008(3) -0.012(3) 0.007(3)
C136 0.043(3) 0.049(3) 0.044(3) -0.014(3) 0.000(2) 0.002(3)
B1 0.045(4) 0.047(4) 0.093(7) -0.021(4) -0.004(4) 0.014(3)
B2 0.083(6) 0.055(5) 0.087(7) 0.000(5) -0.030(6) -0.009(5)
F1 0.062(2) 0.041(2) 0.071(3) -0.0102(19) 0.009(2) 0.0036(17)
F2 0.052(2) 0.050(2) 0.104(4) 0.001(2) -0.008(2) 0.0001(18)
F3 0.062(3) 0.061(3) 0.143(6) -0.003(3) -0.038(3) 0.020(2)
F4 0.074(3) 0.085(4) 0.120(5) -0.058(4) -0.005(3) 0.015(3)
O1S 0.135(8) 0.114(8) 0.133(8) -0.048(7) -0.013(6) 0.033(6)
C1S 0.106(8) 0.114(10) 0.131(11) -0.068(9) -0.031(8) -0.013(7)
C2S 0.074(5) 0.084(6) 0.088(7) -0.037(5) -0.024(5) 0.020(5)
O4S 0.112(8) 0.082(7) 0.099(8) -0.049(6) -0.011(6) 0.009(6)

loop_
_atom_type_symbol
_atom_type_description
_atom_type_scat_dispersion_real
_atom_type_scat_dispersion_imag
_atom_type_scat_source
C C 0.0181 0.0091 'International Tables Vol C Tables 4.2.6.8 and 6.1.1.4'
H H 0.0000 0.0000 'International Tables Vol C Tables 4.2.6.8 and 6.1.1.4'
Ag Ag 0.1306 4.2820 'International Tables Vol C Tables 4.2.6.8 and 6.1.1.4'
B B 0.0090 0.0039 'International Tables Vol C Tables 4.2.6.8 and 6.1.1.4'
F F 0.0727 0.0534 'International Tables Vol C Tables 4.2.6.8 and 6.1.1.4'
N N 0.0311 0.0180 'International Tables Vol C Tables 4.2.6.8 and 6.1.1.4'
O O 0.0492 0.0322 'International Tables Vol C Tables 4.2.6.8 and 6.1.1.4'
P P 0.2955 0.4335 'International Tables Vol C Tables 4.2.6.8 and 6.1.1.4'

loop_
_geom_angle_atom_site_label_1
_geom_angle_atom_site_label_2
_geom_angle_atom_site_label_3
_geom_angle
Ag3 Ag1 Ag2 32.094(5)
P1 Ag1 Ag2 143.62(3)
P1 Ag1 Ag3 144.02(3)
P1 Ag1 P2 113.00(5)
P1 Ag1 N5 117.19(11)
P2 Ag1 Ag2 94.53(3)
P2 Ag1 Ag3 102.29(3)
P2 Ag1 N5 102.10(10)
N1 Ag1 Ag2 9.55(12)
N1 Ag1 Ag3 23.16(12)
N1 Ag1 P1 143.55(13)
N1 Ag1 P2 99.78(12)
N1 Ag1 N5 68.12(16)
N5 Ag1 Ag2 76.92(11)
N5 Ag1 Ag3 44.96(11)
Ag3 Ag2 Ag1 68.914(9)
Ag3 Ag2 Ag4 83.716(11)
Ag4 Ag2 Ag1 102.131(8)
P3 Ag2 Ag1 120.57(4)
P3 Ag2 Ag3 116.16(4)
P3 Ag2 Ag4 136.77(4)
P3 Ag2 N9 113.06(11)
N2 Ag2 Ag1 6.32(12)
N2 Ag2 Ag3 62.69(12)
N2 Ag2 Ag4 101.81(12)
N2 Ag2 P3 121.38(13)
N2 Ag2 N9 111.44(16)
N6 Ag2 Ag1 90.93(13)
N6 Ag2 Ag3 55.13(12)
N6 Ag2 Ag4 28.61(12)
N6 Ag2 P3 143.44(13)
N6 Ag2 N2 87.89(17)
N6 Ag2 N9 68.72(16)
N9 Ag2 Ag1 107.52(11)
N9 Ag2 Ag3 123.31(11)
N9 Ag2 Ag4 40.31(11)
Ag1 Ag3 Ag4 98.928(8)
Ag2 Ag3 Ag1 78.992(10)
Ag2 Ag3 Ag4 64.306(10)
P4 Ag3 Ag1 136.42(4)
P4 Ag3 Ag2 116.11(4)
P4 Ag3 Ag4 124.62(4)
P4 Ag3 N4 108.60(11)
N3 Ag3 Ag1 21.38(13)
N3 Ag3 Ag2 57.69(13)
N3 Ag3 Ag4 89.98(12)
N3 Ag3 P4 140.12(13)
N3 Ag3 N4 65.61(16)
N3 Ag3 N7 89.84(17)
N4 Ag3 Ag1 44.24(10)
N4 Ag3 Ag2 123.21(10)
N4 Ag3 Ag4 114.83(11)
N7 Ag3 Ag1 98.71(12)
N7 Ag3 Ag2 64.45(12)
N7 Ag3 Ag4 0.31(13)
N7 Ag3 P4 124.85(12)
N7 Ag3 N4 114.52(16)
Ag2 Ag4 Ag3 31.978(5)
P5 Ag4 Ag2 144.63(4)
P5 Ag4 Ag3 135.13(4)
P5 Ag4 P6 115.71(5)
P5 Ag4 N10 123.99(13)
P6 Ag4 Ag2 99.49(4)
P6 Ag4 Ag3 93.45(4)
N8 Ag4 Ag2 31.88(12)
N8 Ag4 Ag3 4.37(12)
N8 Ag4 P5 131.71(13)
N8 Ag4 P6 97.78(12)
N8 Ag4 N10 73.95(17)
N10 Ag4 Ag2 42.49(12)
N10 Ag4 Ag3 74.43(12)
N10 Ag4 P6 104.94(13)
C1 P1 Ag1 119.01(19)
C1 P1 C7 104.7(3)
C7 P1 Ag1 117.5(2)
C13 P1 Ag1 105.89(18)
C13 P1 C1 103.2(3)
C13 P1 C7 104.7(3)
C19 P2 Ag1 105.95(18)
C25 P2 Ag1 112.9(2)
C25 P2 C19 104.4(3)
C31 P2 Ag1 121.9(2)
C31 P2 C19 103.9(3)
C31 P2 C25 106.0(3)
C37 P3 Ag2 110.1(2)
C37 P3 C43 103.4(3)
C37 P3 C49 102.4(3)
C43 P3 Ag2 115.4(2)
C43 P3 C49 104.1(3)
C49 P3 Ag2 119.54(19)
C55 P4 Ag3 117.74(18)
C61 P4 Ag3 112.8(2)
C61 P4 C55 102.0(3)
C67 P4 Ag3 115.04(18)
C67 P4 C55 101.4(3)
C67 P4 C61 106.3(3)
C73 P5 Ag4 115.8(2)
C73 P5 C79 103.5(3)
C73 P5 C90 106.4(3)
C79 P5 Ag4 121.2(2)
C90 P5 Ag4 103.27(19)
C90 P5 C79 105.3(3)
C91 P6 Ag4 119.4(2)
C97 P6 Ag4 116.8(2)
C97 P6 C91 104.0(3)
C97 P6 C103 104.1(3)
C103 P6 Ag4 106.1(2)
C103 P6 C91 104.9(3)
C18 O1 C24 120.3(4)
C60 O2 C54 116.0(4)
C96 O3 C85 117.7(5)
C115 N1 Ag1 134.6(4)
C115 N1 C116 102.1(5)
C116 N1 Ag1 122.9(4)
N3 N2 Ag2 111.9(3)
C115 N2 Ag2 143.0(4)
C115 N2 N3 105.1(5)
N2 N3 Ag3 127.7(4)
C116 N3 Ag3 125.1(4)
C116 N3 N2 107.1(4)
C117 N4 Ag3 110.4(4)
C118 N4 Ag3 134.2(4)
C118 N4 C117 115.0(6)
C117 N5 Ag1 108.0(4)
C117 N5 C120 116.1(5)
C120 N5 Ag1 135.9(4)
N7 N6 Ag2 132.9(4)
C130 N6 Ag2 120.4(4)
C130 N6 N7 106.0(5)
N6 N7 Ag3 107.4(3)
C129 N7 Ag3 145.8(4)
C129 N7 N6 106.6(5)
C129 N8 Ag4 145.3(4)
C130 N8 Ag4 112.4(4)
C130 N8 C129 101.3(5)
C131 N9 Ag2 111.3(4)
C131 N9 C134 116.1(5)
C134 N9 Ag2 132.1(4)
C131 N10 Ag4 113.4(4)
C131 N10 C132 115.2(5)
C132 N10 Ag4 131.2(4)
C2 C1 P1 121.4(4)
C2 C1 C6 119.5(6)
C6 C1 P1 119.1(5)
C3 C2 C1 120.7(6)
C2 C3 C4 120.2(6)
C5 C4 C3 119.1(6)
C4 C5 C6 121.1(6)
C5 C6 C1 119.4(6)
C8 C7 P1 117.7(5)
C12 C7 P1 123.1(4)
C12 C7 C8 119.1(5)
C9 C8 C7 120.1(6)
C8 C9 C10 120.1(6)
C9 C10 C11 120.1(6)
C12 C11 C10 119.9(6)
C11 C12 C7 120.6(6)
C14 C13 P1 124.2(4)
C18 C13 P1 117.7(4)
C18 C13 C14 118.0(5)
C15 C14 C13 119.7(6)
C16 C15 C14 121.1(6)
C15 C16 C17 120.0(5)
C18 C17 C16 118.7(6)
O1 C18 C13 114.9(5)
C17 C18 O1 122.6(5)
C17 C18 C13 122.5(5)
C20 C19 P2 123.0(5)
C20 C19 C24 117.6(5)
C24 C19 P2 119.2(4)
C19 C20 C21 120.9(6)
C22 C21 C20 120.2(6)
C21 C22 C23 119.5(6)
C24 C23 C22 119.4(6)
C19 C24 O1 119.9(5)
C23 C24 O1 117.4(5)
C23 C24 C19 122.2(5)
C26 C25 P2 122.5(5)
C30 C25 P2 118.3(5)
C30 C25 C26 118.8(6)
C27 C26 C25 119.8(7)
C28 C27 C26 121.3(7)
C27 C28 C29 119.1(7)
C28 C29 C30 120.3(7)
C29 C30 C25 120.7(6)
C32 C31 P2 117.9(5)
C32 C31 C36 120.7(6)
C36 C31 P2 121.3(5)
C31 C32 C33 119.2(7)
C34 C33 C32 120.1(7)
C35 C34 C33 120.4(7)
C34 C35 C36 120.2(7)
C35 C36 C31 119.4(7)
C38 C37 P3 117.3(4)
C38 C37 C42 119.5(5)
C42 C37 P3 123.1(5)
C37 C38 C39 120.3(6)
C40 C39 C38 120.1(7)
C39 C40 C41 120.3(6)
C40 C41 C42 120.0(7)
C37 C42 C41 119.7(7)
C44 C43 P3 122.4(5)
C48 C43 P3 117.4(5)
C48 C43 C44 120.1(6)
C45 C44 C43 119.8(7)
C44 C45 C46 120.3(7)
C45 C46 C47 120.1(7)
C48 C47 C46 119.8(7)
C47 C48 C43 119.8(7)
C50 C49 P3 121.9(4)
C54 C49 P3 121.0(4)
C54 C49 C50 117.1(5)
C51 C50 C49 122.2(5)
C50 C51 C52 118.8(6)
C53 C52 C51 120.1(6)
C52 C53 C54 120.9(5)
C49 C54 O2 118.3(5)
C53 C54 O2 120.7(5)
C53 C54 C49 120.9(5)
C56 C55 P4 122.2(4)
C60 C55 P4 119.8(4)
C60 C55 C56 118.0(5)
C57 C56 C55 121.1(5)
C58 C57 C56 119.4(5)
C59 C58 C57 120.3(6)
C58 C59 C60 120.3(6)
O2 C60 C55 118.0(5)
O2 C60 C59 121.2(5)
C59 C60 C55 120.7(5)
C62 C61 P4 116.8(4)
C66 C61 P4 123.3(5)
C66 C61 C62 119.7(6)
C61 C62 C63 119.6(6)
C64 C63 C62 119.9(7)
C63 C64 C65 121.0(6)
C64 C65 C66 119.7(7)
C61 C66 C65 120.1(6)
C68 C67 P4 122.6(4)
C72 C67 P4 119.0(4)
C72 C67 C68 118.4(5)
C69 C68 C67 120.3(5)
C68 C69 C70 120.8(5)
C69 C70 C71 119.8(6)
C72 C71 C70 119.5(6)
C71 C72 C67 121.3(6)
C74 C73 P5 118.0(5)
C78 C73 P5 123.8(5)
C78 C73 C74 118.2(6)
C75 C74 C73 121.5(7)
C74 C75 C76 119.7(7)
C77 C76 C75 120.1(7)
C78 C77 C76 119.6(8)
C77 C78 C73 120.9(7)
C80 C79 P5 119.2(6)
C80 C79 C84 119.7(7)
C84 C79 P5 120.9(6)
C79 C80 C81 119.6(8)
C82 C81 C80 119.1(8)
C83 C82 C81 122.3(7)
C82 C83 C84 118.9(9)
C83 C84 C79 120.4(9)
O3 C85 C90 114.5(5)
C86 C85 O3 122.7(6)
C86 C85 C90 122.8(6)
C85 C86 C87 117.9(6)
C88 C87 C86 120.5(6)
C89 C88 C87 120.1(6)
C88 C89 C90 121.7(6)
C85 C90 P5 118.2(5)
C85 C90 C89 117.0(6)
C89 C90 P5 123.8(5)
C92 C91 P6 122.5(5)
C92 C91 C96 117.8(6)
C96 C91 P6 119.6(5)
C93 C92 C91 121.0(6)
C94 C93 C92 120.7(7)
C93 C94 C95 119.4(7)
C94 C95 C96 119.5(7)
O3 C96 C91 121.2(6)
O3 C96 C95 117.3(6)
C91 C96 C95 121.4(6)
C98 C97 P6 122.5(5)
C102 C97 P6 117.8(5)
C102 C97 C98 119.7(7)
C99 C98 C97 119.9(7)
C100 C99 C98 119.9(7)
C101 C100 C99 119.7(7)
C100 C101 C102 120.5(8)
C97 C102 C101 120.3(7)
C104 C103 P6 118.5(5)
C104 C103 C108 120.1(6)
C108 C103 P6 120.8(5)
C103 C104 C105 120.4(7)
C106 C105 C104 119.9(7)
C107 C106 C105 120.2(7)
C106 C107 C108 120.7(7)
C103 C108 C107 118.6(7)
C110 C109 C115 120.1(6)
C114 C109 C110 119.0(6)
C114 C109 C115 120.8(5)
C111 C110 C109 120.1(6)
C112 C111 C110 120.5(7)
C111 C112 C113 119.7(6)
C112 C113 C114 120.0(7)
C109 C114 C113 120.6(7)
N1 C115 N2 113.3(5)
N1 C115 C109 123.1(5)
N2 C115 C109 123.5(5)
N1 C116 C117 123.2(5)
N3 C116 N1 112.4(5)
N3 C116 C117 124.0(5)
N4 C117 C116 114.5(5)
N5 C117 N4 127.7(5)
N5 C117 C116 117.7(5)
N4 C118 C119 122.6(6)
N4 C118 C121 116.1(6)
C119 C118 C121 121.3(6)
C118 C119 C120 118.5(6)
N5 C120 C119 120.0(6)
N5 C120 C122 118.0(6)
C119 C120 C122 122.0(6)
C124 C123 C128 118.8(6)
C124 C123 C129 121.2(6)
C128 C123 C129 120.0(6)
C123 C124 C125 120.6(6)
C126 C125 C124 120.9(7)
C127 C126 C125 118.7(7)
C126 C127 C128 121.1(7)
C123 C128 C127 119.9(7)
N7 C129 N8 112.1(5)
N7 C129 C123 124.0(5)
N8 C129 C123 124.0(5)
N6 C130 N8 113.9(5)
N6 C130 C131 122.1(5)
N8 C130 C131 124.0(5)
N9 C131 N10 128.1(5)
N9 C131 C130 116.5(5)
N10 C131 C130 115.3(5)
N10 C132 C133 120.7(6)
N10 C132 C135 117.5(6)
C133 C132 C135 121.8(6)
C132 C133 C134 119.7(6)
N9 C134 C133 120.2(6)
N9 C134 C136 116.8(6)
C133 C134 C136 123.0(6)
F1 B1 F2 109.7(6)
F1 B1 F4 106.1(8)
F2 B1 F4 108.5(8)
F3 B1 F1 110.8(8)
F3 B1 F2 110.7(8)
F3 B1 F4 111.0(7)
F5 B2 F8 108.2(9)
F5 B2 F7B 94.4(10)
F6 B2 F5 111.5(8)
F6 B2 F8 96.6(11)
F6 B2 F7B 98.4(8)
F7 B2 F5 120.5(12)
F7 B2 F6 108.8(9)
F7 B2 F8 108.5(11)
F8B B2 F5 105.0(11)
F8B B2 F6 132.8(14)
F8B B2 F7B 107.8(12)
O1S C1S C2S 119.9(10)
O2S C3S C0AA 105.2(11)
O3S C5S C6S 122.2(11)
O4S C7S C8S 123.0(12)

loop_
_geom_bond_atom_site_label_1
_geom_bond_atom_site_label_2
_geom_bond_distance
Ag1 Ag2 6.7006(6)
Ag1 Ag3 6.3692(6)
Ag1 P1 2.3987(14)
Ag1 P2 2.5449(15)
Ag1 N1 2.215(5)
Ag1 N5 2.777(5)
Ag2 Ag3 3.6268(5)
Ag2 Ag4 6.1711(6)
Ag2 P3 2.3649(14)
Ag2 N2 2.300(5)
Ag2 N6 2.276(5)
Ag2 N9 2.626(5)
Ag3 Ag4 6.8071(6)
Ag3 P4 2.3500(13)
Ag3 N3 2.265(5)
Ag3 N4 2.784(5)
Ag3 N7 2.283(5)
Ag4 P5 2.3896(15)
Ag4 P6 2.5487(16)
Ag4 N8 2.283(4)
Ag4 N10 2.395(5)
P1 C1 1.828(6)
P1 C7 1.836(6)
P1 C13 1.826(6)
P2 C19 1.843(6)
P2 C25 1.833(6)
P2 C31 1.830(6)
P3 C37 1.825(5)
P3 C43 1.831(6)
P3 C49 1.838(6)
P4 C55 1.835(6)
P4 C61 1.819(6)
P4 C67 1.815(6)
P5 C73 1.816(6)
P5 C79 1.824(7)
P5 C90 1.817(6)
P6 C91 1.843(6)
P6 C97 1.829(7)
P6 C103 1.842(7)
O1 C18 1.384(7)
O1 C24 1.406(7)
O2 C54 1.398(7)
O2 C60 1.390(7)
O3 C85 1.388(8)
O3 C96 1.384(8)
N1 C115 1.336(8)
N1 C116 1.367(7)
N2 N3 1.368(7)
N2 C115 1.338(8)
N3 C116 1.310(8)
N4 C117 1.357(7)
N4 C118 1.338(9)
N5 C117 1.333(8)
N5 C120 1.360(8)
N6 N7 1.355(7)
N6 C130 1.331(7)
N7 C129 1.342(8)
N8 C129 1.375(8)
N8 C130 1.348(8)
N9 C131 1.328(8)
N9 C134 1.359(8)
N10 C131 1.356(8)
N10 C132 1.358(8)
C1 C2 1.387(9)
C1 C6 1.398(8)
C2 C3 1.383(9)
C3 C4 1.395(10)
C4 C5 1.382(11)
C5 C6 1.392(9)
C7 C8 1.404(8)
C7 C12 1.391(8)
C8 C9 1.380(9)
C9 C10 1.387(10)
C10 C11 1.388(9)
C11 C12 1.379(9)
C13 C14 1.404(8)
C13 C18 1.399(8)
C14 C15 1.402(9)
C15 C16 1.369(10)
C16 C17 1.409(9)
C17 C18 1.379(8)
C19 C20 1.387(8)
C19 C24 1.398(8)
C20 C21 1.393(10)
C21 C22 1.387(10)
C22 C23 1.393(9)
C23 C24 1.375(9)
C25 C26 1.394(9)
C25 C30 1.388(9)
C26 C27 1.382(10)
C27 C28 1.373(12)
C28 C29 1.384(11)
C29 C30 1.384(10)
C31 C32 1.386(10)
C31 C36 1.392(9)
C32 C33 1.394(10)
C33 C34 1.387(12)
C34 C35 1.374(12)
C35 C36 1.390(10)
C37 C38 1.393(10)
C37 C42 1.397(9)
C38 C39 1.394(9)
C39 C40 1.380(11)
C40 C41 1.385(12)
C41 C42 1.405(9)
C43 C44 1.409(9)
C43 C48 1.395(9)
C44 C45 1.382(10)
C45 C46 1.394(12)
C46 C47 1.401(12)
C47 C48 1.394(10)
C49 C50 1.398(8)
C49 C54 1.397(8)
C50 C51 1.381(9)
C51 C52 1.387(9)
C52 C53 1.368(9)
C53 C54 1.375(8)
C55 C56 1.404(8)
C55 C60 1.398(8)
C56 C57 1.394(9)
C57 C58 1.394(9)
C58 C59 1.373(9)
C59 C60 1.398(9)
C61 C62 1.410(9)
C61 C66 1.390(9)
C62 C63 1.412(9)
C63 C64 1.379(12)
C64 C65 1.384(12)
C65 C66 1.412(9)
C67 C68 1.413(8)
C67 C72 1.399(8)
C68 C69 1.385(8)
C69 C70 1.386(9)
C70 C71 1.404(9)
C71 C72 1.389(9)
C73 C74 1.400(9)
C73 C78 1.392(10)
C74 C75 1.358(11)
C75 C76 1.394(13)
C76 C77 1.385(12)
C77 C78 1.379(11)
C79 C80 1.384(11)
C79 C84 1.412(10)
C80 C81 1.402(10)
C81 C82 1.398(14)
C82 C83 1.356(14)
C83 C84 1.396(11)
C85 C86 1.387(9)
C85 C90 1.400(9)
C86 C87 1.408(10)
C87 C88 1.388(11)
C88 C89 1.371(10)
C89 C90 1.404(9)
C91 C92 1.394(9)
C91 C96 1.395(9)
C92 C93 1.394(10)
C93 C94 1.375(12)
C94 C95 1.398(11)
C95 C96 1.398(9)
C97 C98 1.401(9)
C97 C102 1.385(10)
C98 C99 1.401(11)
C99 C100 1.395(13)
C100 C101 1.387(12)
C101 C102 1.392(11)
C103 C104 1.371(10)
C103 C108 1.400(10)
C104 C105 1.397(9)
C105 C106 1.381(12)
C106 C107 1.363(12)
C107 C108 1.411(10)
C109 C110 1.402(9)
C109 C114 1.375(10)
C109 C115 1.485(8)
C110 C111 1.385(9)
C111 C112 1.373(11)
C112 C113 1.387(11)
C113 C114 1.391(9)
C116 C117 1.465(8)
C118 C119 1.370(10)
C118 C121 1.519(9)
C119 C120 1.409(9)
C120 C122 1.487(10)
C123 C124 1.387(9)
C123 C128 1.393(9)
C123 C129 1.471(9)
C124 C125 1.390(10)
C125 C126 1.384(12)
C126 C127 1.379(12)
C127 C128 1.401(10)
C130 C131 1.472(8)
C132 C133 1.385(9)
C132 C135 1.505(9)
C133 C134 1.391(9)
C134 C136 1.496(9)
B1 F1 1.375(10)
B1 F2 1.404(10)
B1 F3 1.359(11)
B1 F4 1.427(13)
B2 F5 1.389(14)
B2 F6 1.384(13)
B2 F7 1.384(16)
B2 F8 1.467(19)
B2 F7B 1.552(18)
B2 F8B 1.268(19)
O1S C1S 1.381(16)
O2S C3S 1.304(15)
C1S C2S 1.537(18)
C3S C0AA 1.652(18)
O3S C5S 1.415(10)
C5S C6S 1.534(10)
O4S C7S 1.414(10)
C7S C8S 1.524(10)
